data_7227020
loop_
_publ_author_name
'Jia, Jiage'
'Zhang, Yanhui'
'Zhang, Panpan'
'Ma, Pengtao'
'Zhang, Dongdi'
'Wang, Jingping'
'Niu, Jingyang'

_publ_section_title
;
 Synthesis and characterization of a series of novel
 polyoxometalate-supported carbonyl manganese derivatives
;
_journal_name_full 'RSC Adv.'
_journal_paper_doi 10.1039/C6RA23547F
_journal_year 2016
_chemical_formula_moiety 'Bi2 C6 Mn5.5 O82 W18.5, 2(Mn O6), 2(C4 H12 N), 12(O)'
_chemical_formula_sum 'C14 H92 Bi2 Mn7.5 N2 O106 W18.5'
_chemical_formula_weight 6216.13
_chemical_name_systematic
;
 ?
;
_space_group_crystal_system triclinic
_space_group_IT_number 2
_space_group_name_Hall '-P 1'
_space_group_name_H-M_alt 'P -1'
_symmetry_space_group_name_Hall '-P 1'
_symmetry_space_group_name_H-M 'P -1'
_atom_sites_solution_hydrogens geom
_atom_sites_solution_primary direct
_audit_creation_date 2016-04-04
_audit_creation_method
;
Olex2 1.2
(compiled 2016.02.19 svn.r3266 for OlexSys, GUI svn.r5155)
;
_audit_update_record
;
2016-09-21 deposited with the CCDC.
2016-11-07 downloaded from the CCDC.
;
_cell_angle_alpha 76.453(4)
_cell_angle_beta 85.953(4)
_cell_angle_gamma 63.542(4)
_cell_formula_units_Z 1
_cell_length_a 12.663(3)
_cell_length_b 13.412(3)
_cell_length_c 20.342(5)
_cell_measurement_reflns_used 1714
_cell_measurement_temperature 293(2)
_cell_measurement_theta_max 25.45
_cell_measurement_theta_min 2.53
_cell_volume 3004.6(12)
_computing_cell_refinement 'SAINT v7.34A (Bruker, 200?)'
_computing_data_collection 'Bruker SMART'
_computing_data_reduction 'SAINT v7.34A (Bruker, 200?)'
_computing_molecular_graphics 'Olex2 (Dolomanov et al., 2009)'
_computing_publication_material 'Olex2 (Dolomanov et al., 2009)'
_computing_structure_refinement 'ShelXL (Sheldrick, 2015)'
_computing_structure_solution 'ShelXS-1997 (Sheldrick, 2008)'
_diffrn_ambient_temperature 293(2)
_diffrn_measured_fraction_theta_full 0.990
_diffrn_measured_fraction_theta_max 0.990
_diffrn_measurement_device_type 'CCD area detector'
_diffrn_measurement_method 'phi and omega scans'
_diffrn_radiation_monochromator graphite
_diffrn_radiation_type MoK\a
_diffrn_radiation_wavelength 0.71073
_diffrn_reflns_av_R_equivalents 0.0610
_diffrn_reflns_av_unetI/netI 0.1375
_diffrn_reflns_Laue_measured_fraction_full 0.990
_diffrn_reflns_Laue_measured_fraction_max 0.990
_diffrn_reflns_limit_h_max 15
_diffrn_reflns_limit_h_min -14
_diffrn_reflns_limit_k_max 15
_diffrn_reflns_limit_k_min -16
_diffrn_reflns_limit_l_max 24
_diffrn_reflns_limit_l_min -24
_diffrn_reflns_number 15353
_diffrn_reflns_point_group_measured_fraction_full 0.990
_diffrn_reflns_point_group_measured_fraction_max 0.990
_diffrn_reflns_theta_full 25.098
_diffrn_reflns_theta_max 25.098
_diffrn_reflns_theta_min 1.811
_exptl_absorpt_coefficient_mu 21.400
_exptl_absorpt_correction_T_max 0.1536
_exptl_absorpt_correction_T_min 0.094
_exptl_absorpt_correction_type multi-scan
_exptl_absorpt_process_details
;
SADABS-2004/1 (Bruker,2004) was used for absorption correction.
R(int) was 0.1300 before and 0.0419 after correction.
The Ratio of minimum to maximum transmission is 0.3965.
The \l/2 correction factor is 0.0015.
;
_exptl_crystal_colour yellow
_exptl_crystal_colour_primary yellow
_exptl_crystal_density_diffrn 3.435
_exptl_crystal_density_method 'not measured'
_exptl_crystal_description block
_exptl_crystal_F_000 2760
_exptl_crystal_size_max 0.21
_exptl_crystal_size_mid 0.17
_exptl_crystal_size_min 0.14
_refine_diff_density_max 4.378
_refine_diff_density_min -2.851
_refine_diff_density_rms 0.418
_refine_ls_extinction_method none
_refine_ls_goodness_of_fit_ref 0.951
_refine_ls_hydrogen_treatment constr
_refine_ls_matrix_type full
_refine_ls_number_parameters 663
_refine_ls_number_reflns 10592
_refine_ls_number_restraints 67
_refine_ls_restrained_S_all 0.948
_refine_ls_R_factor_all 0.1129
_refine_ls_R_factor_gt 0.0591
_refine_ls_shift/su_max 0.001
_refine_ls_shift/su_mean 0.000
_refine_ls_structure_factor_coef Fsqd
_refine_ls_weighting_details 'w=1/[\s^2^(Fo^2^)+(0.0510P)^2^] where P=(Fo^2^+2Fc^2^)/3'
_refine_ls_weighting_scheme calc
_refine_ls_wR_factor_gt 0.1249
_refine_ls_wR_factor_ref 0.1498
_reflns_Friedel_coverage 0.000
_reflns_number_gt 6373
_reflns_number_total 10592
_reflns_threshold_expression 'I > 2\s(I)'
_cod_data_source_file c6ra23547f2.cif
_cod_data_source_block njy1
_cod_original_cell_volume 3004.9(13)
_cod_original_formula_sum 'C14 H92 Bi2 Mn7.50 N2 O106 W18.50'
_cod_database_code 7227020
_shelx_space_group_comment
;
The symmetry employed for this shelxl refinement is uniquely defined
by the following loop, which should always be used as a source of
symmetry information in preference to the above space-group names.
They are only intended as comments.
;
_shelx_estimated_absorpt_t_max 0.154
_shelx_estimated_absorpt_t_min 0.094
_olex2_refinement_description
;
1. Fixed Uiso
 At 1.5 times of:
  All C(H,H,H) groups
2. Restrained distances
 N1-C4 = N1-C5 = N1-C6 = N1-C7
 1.47 with sigma of 0.01
 C4-C5 \\sim C4-C6 \\sim C4-C7 \\sim C5-C6 \\sim C5-C7 \\sim C6-C7
 with sigma of 0.02
3. Uiso/Uaniso restraints and constraints
Uanis(C4) \\sim Ueq, Uanis(C5) \\sim Ueq, Uanis(C6) \\sim Ueq, Uanis(C7) \\sim
Ueq: with sigma of 0.01 and sigma for terminal atoms of 0.02
Uanis(O20) \\sim Ueq, Uanis(C1) \\sim Ueq, Uanis(O29) \\sim Ueq, Uanis(C2)
\\sim Ueq: with sigma of 0.01 and sigma for terminal atoms of 0.02
4. Others
 Fixed Sof: W10(0.25) Mn1(0.75)
 Fixed Uiso: O16W(0.11258) O17W(0.14744)
5.a Me refined with riding coordinates:
 C4(H4A,H4B,H4C), C5(H5A,H5B,H5C), C6(H6A,H6B,H6C), C7(H7A,H7B,H7C)
;
_shelx_shelxl_version_number 2014/7
_olex2_submission_special_instructions 'No special instructions were received'

loop_
_space_group_symop_operation_xyz
'x, y, z'
'-x, -y, -z'

loop_
_atom_site_label
_atom_site_type_symbol
_atom_site_fract_x
_atom_site_fract_y
_atom_site_fract_z
_atom_site_U_iso_or_equiv
_atom_site_adp_type
_atom_site_occupancy
_atom_site_site_symmetry_order
_atom_site_calc_flag
_atom_site_refinement_flags_posn
_atom_site_refinement_flags_adp
_atom_site_refinement_flags_occupancy
_atom_site_disorder_assembly
_atom_site_disorder_group
W1 W 0.60418(8) 0.15482(9) 0.76742(5) 0.0296(3) Uani 1 1 d . . . . .
W2 W 0.65850(8) -0.04725(8) 0.91009(5) 0.0261(2) Uani 1 1 d . . . . .
W3 W 0.56870(8) -0.08212(9) 0.76809(5) 0.0286(3) Uani 1 1 d . . . . .
W4 W 0.25805(8) 0.09076(9) 0.69943(5) 0.0300(3) Uani 1 1 d . . . . .
W5 W 0.30496(8) -0.10848(8) 0.84038(5) 0.0275(2) Uani 1 1 d . . . . .
W6 W 0.07630(8) 0.14202(9) 0.82797(5) 0.0293(3) Uani 1 1 d . . . . .
W7 W 0.11244(8) 0.39535(8) 0.82789(6) 0.0311(3) Uani 1 1 d . . . . .
W8 W 0.37594(8) 0.38178(8) 0.84158(5) 0.0295(3) Uani 1 1 d . . . . .
W9 W 0.29676(9) 0.35028(9) 0.70034(5) 0.0307(3) Uani 1 1 d . . . . .
Bi1 Bi 0.35275(7) 0.11622(7) 0.88391(5) 0.0241(2) Uani 1 1 d . . . . .
W10 W 0.4742(7) -0.2034(7) 1.0029(4) 0.029(3) Uiso 0.25 1 d . . P A 1
Mn1 Mn 0.4773(8) -0.2066(8) 0.9929(5) 0.018(3) Uiso 0.75 1 d . . P A 2
Mn2 Mn 0.0510(3) 0.2377(3) 0.9855(2) 0.0345(10) Uani 1 1 d . . . . .
Mn3 Mn 0.5133(3) 0.1177(4) 0.6396(2) 0.0412(10) Uani 1 1 d . . . . .
Mn4 Mn 0.9918(3) 0.1889(3) 0.2566(2) 0.0404(10) Uani 1 1 d . . . . .
O1W O 0.566(2) -0.3333(19) 0.9487(11) 0.076(7) Uani 1 1 d . . . . .
O2W O 0.3790(16) -0.2862(18) 1.0453(10) 0.062(6) Uani 1 1 d . . . . .
O3W O -0.1267(14) 0.3504(19) 0.9355(10) 0.063(6) Uani 1 1 d . . . . .
O4W O -0.0058(16) 0.3607(17) 1.0510(10) 0.067(6) Uani 1 1 d . . . . .
O5W O -0.038(2) 0.141(3) 1.0436(12) 0.108(10) Uani 1 1 d . . . . .
O6W O 0.9490(17) 0.3169(16) 0.3171(10) 0.061(6) Uani 1 1 d . . . . .
O7W O 1.0907(14) 0.2636(15) 0.1905(9) 0.047(5) Uani 1 1 d . . . . .
O8W O 1.1431(14) 0.0748(17) 0.3268(10) 0.060(6) Uani 1 1 d . . . . .
O9W O 1.0514(13) 0.0628(14) 0.1941(9) 0.043(5) Uani 1 1 d . . . . .
O1 O 0.6928(13) 0.2065(15) 0.7180(8) 0.039(4) Uani 1 1 d . . . . .
O2 O 0.7171(13) 0.0461(14) 0.8331(8) 0.038(4) Uani 1 1 d . . . . .
O3 O 0.6268(12) 0.0322(13) 0.7213(8) 0.032(4) Uani 1 1 d . . . . .
O4 O 0.5282(12) 0.2639(12) 0.8171(8) 0.030(4) Uani 1 1 d . . . . .
O5 O 0.4625(12) 0.2261(13) 0.7067(8) 0.032(4) Uani 1 1 d . . . . .
O6 O 0.5113(11) 0.0565(12) 0.8308(7) 0.022(3) Uani 1 1 d . . . . .
O7 O 0.6090(14) 0.0716(14) 0.9489(8) 0.042(5) Uani 1 1 d . . . . .
O8 O 0.7987(14) -0.1367(14) 0.9476(9) 0.043(5) Uani 1 1 d . . . . .
O9 O 0.5677(14) -0.1125(16) 0.9526(9) 0.045(5) Uani 1 1 d . . . . .
O10 O 0.6864(13) -0.1374(13) 0.8350(8) 0.032(4) Uani 1 1 d . . . . .
O11 O 0.6361(14) -0.1774(14) 0.7176(8) 0.040(5) Uani 1 1 d . . . . .
O12 O 0.4693(12) -0.1334(13) 0.8165(7) 0.028(4) Uani 1 1 d . . . . .
O13 O 0.4304(12) 0.0329(14) 0.7062(8) 0.032(4) Uani 1 1 d . . . . .
O14 O 0.2382(15) 0.0886(14) 0.6188(9) 0.048(5) Uani 1 1 d . . . . .
O15 O 0.2880(13) -0.0625(14) 0.7415(9) 0.040(5) Uani 1 1 d . . . . .
O16 O 0.1034(14) 0.1373(15) 0.7299(8) 0.039(4) Uani 1 1 d . . . . .
O17 O 0.2520(13) 0.2371(13) 0.6881(8) 0.035(4) Uani 1 1 d . . . . .
O18 O 0.2694(12) 0.0775(13) 0.8128(8) 0.029(4) Uani 1 1 d . . . . .
O19 O 0.3184(13) -0.2428(14) 0.8494(9) 0.040(4) Uani 1 1 d . . . . .
O20 O 0.3408(13) -0.1030(13) 0.9227(8) 0.030(4) Uani 1 1 d . U . . .
O21 O 0.1361(12) -0.0263(13) 0.8402(8) 0.028(4) Uani 1 1 d . . . . .
O22 O -0.0719(14) 0.1678(15) 0.8248(9) 0.044(5) Uani 1 1 d . . . . .
O23 O 0.1045(13) 0.1307(13) 0.9143(9) 0.039(4) Uani 1 1 d . . . . .
O24 O 0.0671(12) 0.2929(13) 0.8032(8) 0.033(4) Uani 1 1 d . . . . .
O25 O -0.0227(14) 0.5128(14) 0.8241(9) 0.047(5) Uani 1 1 d . . . . .
O26 O 0.1345(13) 0.3205(14) 0.9125(8) 0.036(4) Uani 1 1 d . . . . .
O27 O 0.2086(13) 0.4721(14) 0.8428(9) 0.040(5) Uani 1 1 d . . . . .
O28 O 0.1455(14) 0.4375(13) 0.7290(9) 0.041(5) Uani 1 1 d . . . . .
O29 O 0.2963(11) 0.2760(11) 0.8139(7) 0.020(3) Uani 1 1 d . U . . .
O30 O 0.4200(15) 0.4779(16) 0.8540(10) 0.053(5) Uani 1 1 d . . . . .
O31 O 0.3937(14) 0.2866(14) 0.9237(8) 0.038(4) Uani 1 1 d . . . . .
O32 O 0.3597(12) 0.4245(13) 0.7449(9) 0.037(4) Uani 1 1 d . . . . .
O33 O 0.2909(14) 0.4201(13) 0.6193(9) 0.040(5) Uani 1 1 d . . . . .
O34 O 0.3358(17) 0.247(2) 0.5287(12) 0.078(7) Uani 1 1 d . . . . .
O35 O 0.600(2) -0.056(2) 0.5604(11) 0.088(8) Uani 1 1 d . . . . .
O36 O 0.649(3) 0.222(3) 0.5630(14) 0.111(10) Uani 1 1 d . . . . .
C1 C 0.400(3) 0.201(2) 0.5737(15) 0.046(7) Uani 1 1 d . U . . .
C2 C 0.564(2) 0.010(3) 0.5949(15) 0.050(8) Uani 1 1 d . U . . .
C3 C 0.598(3) 0.178(3) 0.5928(16) 0.061(10) Uani 1 1 d . . . . .
C4 C 0.512(5) 0.725(4) 0.611(2) 0.24(4) Uani 1 1 d D U . . .
H4A H 0.5891 0.7103 0.6271 0.359 Uiso 1 1 calc R . . . .
H4B H 0.5161 0.7174 0.5656 0.359 Uiso 1 1 calc R . . . .
H4C H 0.4571 0.8020 0.6136 0.359 Uiso 1 1 calc R . . . .
C5 C 0.357(3) 0.667(5) 0.631(3) 0.24(4) Uani 1 1 d D U . . .
H5A H 0.3329 0.6132 0.6593 0.363 Uiso 1 1 calc R . . . .
H5B H 0.3017 0.7431 0.6331 0.363 Uiso 1 1 calc R . . . .
H5C H 0.3607 0.6586 0.5851 0.363 Uiso 1 1 calc R . . . .
C6 C 0.468(4) 0.657(4) 0.7246(16) 0.17(2) Uani 1 1 d D U . . .
H6A H 0.4428 0.6037 0.7527 0.254 Uiso 1 1 calc R . . . .
H6B H 0.5441 0.6422 0.7405 0.254 Uiso 1 1 calc R . . . .
H6C H 0.4120 0.7335 0.7265 0.254 Uiso 1 1 calc R . . . .
C7 C 0.560(4) 0.527(3) 0.652(3) 0.31(5) Uani 1 1 d D U . . .
H7A H 0.5348 0.4739 0.6799 0.470 Uiso 1 1 calc R . . . .
H7B H 0.5641 0.5186 0.6060 0.470 Uiso 1 1 calc R . . . .
H7C H 0.6360 0.5125 0.6677 0.470 Uiso 1 1 calc R . . . .
O10W O 0.8874(17) 0.1063(19) 0.3125(10) 0.064(6) Uani 1 1 d . . . . .
O11W O 0.8427(16) 0.3051(17) 0.1877(11) 0.066(6) Uani 1 1 d . . . . .
O12W O -0.187(2) 0.577(2) 0.9864(13) 0.096(9) Uani 1 1 d . . . . .
O13W O 0.333(2) -0.424(2) 0.9791(13) 0.092(9) Uani 1 1 d . . . . .
O14W O -0.169(2) 0.692(3) 0.6482(16) 0.128(13) Uani 1 1 d . . . . .
O15W O -0.158(2) 0.089(2) 0.9591(17) 0.120(12) Uani 1 1 d . . . . .
O16W O 0.901(2) 0.187(2) 0.6531(15) 0.113 Uiso 1 1 d . . . . .
O17W O 0.269(3) -0.352(3) 1.1704(18) 0.147 Uiso 1 1 d . . . . .
N1 N 0.474(3) 0.644(2) 0.6545(15) 0.125(13) Uani 1 1 d D . . . .

loop_
_atom_site_aniso_label
_atom_site_aniso_U_11
_atom_site_aniso_U_22
_atom_site_aniso_U_33
_atom_site_aniso_U_23
_atom_site_aniso_U_13
_atom_site_aniso_U_12
W1 0.0229(5) 0.0258(6) 0.0359(7) -0.0029(5) 0.0037(4) -0.0096(5)
W2 0.0194(5) 0.0250(6) 0.0294(6) -0.0044(4) 0.0004(4) -0.0067(4)
W3 0.0223(5) 0.0281(6) 0.0318(6) -0.0087(5) 0.0025(4) -0.0074(5)
W4 0.0258(6) 0.0300(6) 0.0313(7) -0.0049(5) -0.0024(4) -0.0104(5)
W5 0.0255(5) 0.0238(6) 0.0334(6) -0.0062(5) -0.0013(4) -0.0108(5)
W6 0.0218(5) 0.0273(6) 0.0375(7) -0.0065(5) 0.0002(4) -0.0100(5)
W7 0.0237(6) 0.0214(6) 0.0431(7) -0.0062(5) 0.0022(5) -0.0062(5)
W8 0.0275(6) 0.0207(6) 0.0375(7) -0.0032(5) -0.0014(4) -0.0094(5)
W9 0.0277(6) 0.0237(6) 0.0337(7) 0.0011(5) -0.0021(4) -0.0084(5)
Bi1 0.0187(5) 0.0202(5) 0.0305(6) -0.0038(4) -0.0003(4) -0.0068(4)
Mn2 0.023(2) 0.037(2) 0.038(3) -0.0105(19) 0.0012(17) -0.0074(19)
Mn3 0.037(2) 0.048(3) 0.030(3) -0.004(2) 0.0016(18) -0.014(2)
Mn4 0.029(2) 0.036(2) 0.053(3) -0.008(2) 0.0040(19) -0.013(2)
O1W 0.110(18) 0.090(18) 0.047(15) -0.007(12) -0.010(12) -0.064(16)
O2W 0.050(12) 0.085(16) 0.051(14) -0.008(12) -0.015(10) -0.031(12)
O3W 0.016(10) 0.104(18) 0.064(15) -0.040(13) -0.010(9) -0.010(11)
O4W 0.047(12) 0.057(14) 0.062(15) -0.021(12) -0.016(10) 0.015(11)
O5W 0.102(19) 0.19(3) 0.067(18) 0.009(18) 0.002(14) -0.12(2)
O6W 0.062(13) 0.037(12) 0.062(15) -0.013(11) 0.012(11) -0.003(11)
O7W 0.037(11) 0.035(11) 0.059(14) -0.017(10) 0.020(9) -0.004(9)
O8W 0.024(10) 0.060(14) 0.062(15) 0.010(11) -0.011(9) 0.001(10)
O9W 0.027(10) 0.030(11) 0.067(14) -0.013(9) 0.006(9) -0.008(8)
O1 0.031(10) 0.051(12) 0.033(11) 0.007(9) 0.005(8) -0.024(9)
O2 0.036(10) 0.048(12) 0.028(11) -0.016(9) 0.020(8) -0.017(9)
O3 0.014(8) 0.029(10) 0.033(11) 0.000(8) 0.004(7) 0.003(7)
O4 0.026(9) 0.008(8) 0.052(12) -0.003(8) -0.005(8) -0.005(7)
O5 0.021(9) 0.029(10) 0.028(10) -0.003(8) 0.009(7) 0.002(8)
O6 0.016(8) 0.019(9) 0.024(9) 0.001(7) -0.002(6) -0.004(7)
O7 0.051(12) 0.034(11) 0.023(10) 0.004(8) -0.011(8) -0.007(9)
O8 0.034(10) 0.040(11) 0.045(12) -0.007(9) -0.005(8) -0.009(9)
O9 0.032(10) 0.063(13) 0.043(12) -0.003(10) -0.005(8) -0.027(10)
O10 0.029(9) 0.026(10) 0.031(10) -0.010(8) -0.011(7) 0.001(8)
O11 0.035(10) 0.039(11) 0.029(11) -0.014(9) 0.003(8) 0.002(9)
O12 0.025(9) 0.044(10) 0.015(9) 0.001(7) -0.003(7) -0.018(8)
O13 0.017(8) 0.058(12) 0.023(10) -0.005(8) 0.002(7) -0.020(8)
O14 0.056(12) 0.025(10) 0.045(13) 0.012(9) -0.022(9) -0.009(9)
O15 0.025(9) 0.039(11) 0.063(13) -0.013(9) -0.004(8) -0.018(9)
O16 0.040(10) 0.059(12) 0.035(11) -0.011(9) -0.010(8) -0.035(10)
O17 0.027(9) 0.030(10) 0.039(11) -0.008(8) 0.015(8) -0.007(8)
O18 0.015(8) 0.027(9) 0.039(11) -0.006(8) 0.003(7) -0.005(7)
O19 0.029(10) 0.034(11) 0.050(13) -0.007(9) 0.000(8) -0.008(9)
O20 0.030(7) 0.032(7) 0.022(7) -0.011(6) -0.008(6) -0.004(6)
O21 0.021(8) 0.026(9) 0.033(10) -0.011(8) -0.005(7) -0.003(7)
O22 0.027(10) 0.045(12) 0.068(14) -0.022(10) -0.003(9) -0.017(9)
O23 0.033(10) 0.024(10) 0.043(12) 0.002(8) -0.008(8) 0.000(8)
O24 0.022(9) 0.022(9) 0.051(12) -0.008(8) 0.005(8) -0.008(8)
O25 0.031(10) 0.027(11) 0.061(14) -0.017(9) 0.001(9) 0.010(8)
O26 0.033(10) 0.040(11) 0.025(10) -0.004(8) -0.009(7) -0.007(9)
O27 0.030(10) 0.028(10) 0.064(14) -0.024(9) 0.007(8) -0.008(8)
O28 0.035(10) 0.018(9) 0.055(13) 0.003(8) -0.012(8) -0.002(8)
O29 0.018(6) 0.010(6) 0.024(7) -0.001(5) -0.002(5) -0.002(5)
O30 0.046(12) 0.050(13) 0.068(15) -0.018(11) -0.002(10) -0.023(10)
O31 0.039(10) 0.040(11) 0.030(11) -0.016(9) 0.000(8) -0.007(9)
O32 0.013(8) 0.026(10) 0.072(14) -0.014(9) 0.009(8) -0.009(8)
O33 0.039(10) 0.015(9) 0.056(13) -0.005(8) -0.015(9) -0.002(8)
O34 0.042(13) 0.13(2) 0.068(17) -0.028(15) -0.009(11) -0.034(14)
O35 0.11(2) 0.12(2) 0.027(14) -0.021(14) 0.001(12) -0.049(18)
O36 0.12(2) 0.13(3) 0.06(2) 0.016(17) 0.003(16) -0.06(2)
C1 0.048(10) 0.039(10) 0.048(11) -0.002(8) 0.000(8) -0.020(8)
C2 0.050(11) 0.050(11) 0.042(11) -0.010(9) -0.004(8) -0.015(8)
C3 0.040(19) 0.09(3) 0.04(2) -0.007(18) 0.028(15) -0.021(18)
C4 0.25(4) 0.25(4) 0.23(4) -0.05(2) 0.004(19) -0.11(2)
C5 0.25(4) 0.24(4) 0.25(4) -0.05(2) 0.00(2) -0.12(2)
C6 0.19(3) 0.17(3) 0.15(3) -0.056(19) 0.020(18) -0.066(19)
C7 0.31(5) 0.31(5) 0.32(5) -0.07(2) 0.02(2) -0.14(3)
O10W 0.068(14) 0.103(18) 0.049(14) -0.007(12) 0.014(10) -0.070(14)
O11W 0.051(13) 0.058(14) 0.094(18) -0.009(12) -0.024(11) -0.028(12)
O12W 0.076(17) 0.11(2) 0.10(2) -0.063(18) 0.004(14) -0.026(16)
O13W 0.12(2) 0.090(19) 0.11(2) -0.062(17) 0.060(17) -0.075(17)
O14W 0.088(19) 0.17(3) 0.18(3) -0.14(3) 0.057(19) -0.06(2)
O15W 0.064(17) 0.09(2) 0.24(4) -0.10(2) 0.033(19) -0.046(16)
N1 0.15(4) 0.12(3) 0.12(4) -0.02(3) 0.00(3) -0.07(3)

loop_
_atom_type_symbol
_atom_type_description
_atom_type_scat_dispersion_real
_atom_type_scat_dispersion_imag
_atom_type_scat_source
C C 0.0033 0.0016 'International Tables Vol C Tables 4.2.6.8 and 6.1.1.4'
Bi Bi -4.1077 10.2566 'International Tables Vol C Tables 4.2.6.8 and 6.1.1.4'
Mn Mn 0.3368 0.7283 'International Tables Vol C Tables 4.2.6.8 and 6.1.1.4'
O O 0.0106 0.0060 'International Tables Vol C Tables 4.2.6.8 and 6.1.1.4'
W W -0.8490 6.8722 'International Tables Vol C Tables 4.2.6.8 and 6.1.1.4'
N N 0.0061 0.0033 'International Tables Vol C Tables 4.2.6.8 and 6.1.1.4'
H H 0.0000 0.0000 'International Tables Vol C Tables 4.2.6.8 and 6.1.1.4'

loop_
_geom_angle_atom_site_label_1
_geom_angle_atom_site_label_2
_geom_angle_atom_site_label_3
_geom_angle
_geom_angle_site_symmetry_1
_geom_angle_site_symmetry_3
O1 W1 Mn3 90.6(6) . .
O1 W1 O2 98.5(7) . .
O1 W1 O3 97.9(7) . .
O1 W1 O4 102.4(7) . .
O1 W1 O5 99.9(7) . .
O1 W1 O6 170.1(7) . .
O2 W1 Mn3 128.1(5) . .
O2 W1 O3 89.1(7) . .
O2 W1 O5 158.4(7) . .
O2 W1 O6 75.5(6) . .
O3 W1 Mn3 39.0(4) . .
O3 W1 O6 74.4(6) . .
O4 W1 Mn3 129.8(5) . .
O4 W1 O2 98.0(7) . .
O4 W1 O3 157.2(6) . .
O4 W1 O5 89.1(6) . .
O4 W1 O6 86.4(6) . .
O5 W1 Mn3 40.7(4) . .
O5 W1 O3 77.2(6) . .
O5 W1 O6 84.6(6) . .
O6 W1 Mn3 87.1(4) . .
O2 W2 O6 72.1(6) . .
O2 W2 O10 79.2(6) . .
O7 W2 O2 86.4(7) . .
O7 W2 O6 89.7(6) . .
O7 W2 O9 99.0(8) . .
O7 W2 O10 159.3(7) . .
O8 W2 O2 94.4(7) . .
O8 W2 O6 161.0(7) . .
O8 W2 O7 103.0(8) . .
O8 W2 O9 104.1(8) . .
O8 W2 O10 93.0(7) . .
O9 W2 O2 158.9(7) . .
O9 W2 O6 87.5(7) . .
O9 W2 O10 89.6(7) . .
O10 W2 O6 71.8(5) . .
O3 W3 Mn3 39.4(4) . .
O3 W3 O6 72.8(6) . .
O3 W3 O13 78.0(6) . .
O6 W3 Mn3 86.5(4) . .
O10 W3 Mn3 128.4(5) . .
O10 W3 O3 89.0(7) . .
O10 W3 O6 74.1(6) . .
O10 W3 O13 157.9(6) . .
O11 W3 Mn3 88.8(6) . .
O11 W3 O3 96.4(7) . .
O11 W3 O6 167.7(7) . .
O11 W3 O10 100.2(7) . .
O11 W3 O12 103.6(8) . .
O11 W3 O13 98.9(7) . .
O12 W3 Mn3 129.2(5) . .
O12 W3 O3 157.2(6) . .
O12 W3 O6 88.2(6) . .
O12 W3 O10 98.1(7) . .
O12 W3 O13 88.0(6) . .
O13 W3 Mn3 41.2(4) . .
O13 W3 O6 85.0(6) . .
O13 W4 O18 83.9(5) . .
O14 W4 O13 101.4(7) . .
O14 W4 O15 98.8(8) . .
O14 W4 O16 101.2(8) . .
O14 W4 O17 101.2(8) . .
O14 W4 O18 171.3(7) . .
O15 W4 O13 85.0(7) . .
O15 W4 O18 74.5(6) . .
O16 W4 O13 157.2(6) . .
O16 W4 O15 88.0(7) . .
O16 W4 O17 93.6(7) . .
O16 W4 O18 73.3(6) . .
O17 W4 O13 85.7(7) . .
O17 W4 O15 159.3(7) . .
O17 W4 O18 86.1(6) . .
O12 W5 O18 82.7(6) . .
O15 W5 O12 79.3(6) . .
O15 W5 O18 74.0(6) . .
O19 W5 O12 100.5(7) . .
O19 W5 O15 97.7(7) . .
O19 W5 O18 170.6(7) . .
O19 W5 O20 105.0(8) . .
O19 W5 O21 99.4(7) . .
O20 W5 O12 86.8(6) . .
O20 W5 O15 155.2(7) . .
O20 W5 O18 84.0(6) . .
O20 W5 O21 99.4(6) . .
O21 W5 O12 156.9(7) . .
O21 W5 O15 86.4(6) . .
O21 W5 O18 75.9(6) . .
O16 W6 O18 72.2(6) . .
O21 W6 O16 83.0(7) . .
O21 W6 O18 75.4(6) . .
O22 W6 O16 95.4(7) . .
O22 W6 O18 163.9(6) . .
O22 W6 O21 93.2(7) . .
O22 W6 O23 103.8(8) . .
O22 W6 O24 103.1(7) . .
O23 W6 O16 160.6(7) . .
O23 W6 O18 88.4(6) . .
O23 W6 O21 93.2(7) . .
O23 W6 O24 91.3(7) . .
O24 W6 O16 86.8(7) . .
O24 W6 O18 86.8(6) . .
O24 W6 O21 161.5(6) . .
O24 W7 O27 161.7(6) . .
O24 W7 O28 86.4(7) . .
O24 W7 O29 87.3(5) . .
O25 W7 O24 100.6(7) . .
O25 W7 O26 105.1(8) . .
O25 W7 O27 96.2(7) . .
O25 W7 O28 95.3(8) . .
O25 W7 O29 165.6(7) . .
O26 W7 O24 91.3(7) . .
O26 W7 O27 91.5(7) . .
O26 W7 O28 159.6(6) . .
O26 W7 O29 86.6(6) . .
O27 W7 O28 84.7(7) . .
O27 W7 O29 74.9(5) . .
O28 W7 O29 73.0(6) . .
O4 W8 O29 84.9(5) . .
O27 W8 O4 158.2(6) . .
O27 W8 O29 75.0(6) . .
O30 W8 O4 100.3(7) . .
O30 W8 O27 98.7(7) . .
O30 W8 O29 171.3(7) . .
O30 W8 O31 104.9(8) . .
O30 W8 O32 98.7(8) . .
O31 W8 O4 88.2(7) . .
O31 W8 O27 97.3(7) . .
O31 W8 O29 82.1(6) . .
O31 W8 O32 154.8(7) . .
O32 W8 O4 79.2(6) . .
O32 W8 O27 87.4(7) . .
O32 W8 O29 75.2(6) . .
O5 W9 O29 84.6(5) . .
O17 W9 O5 85.3(6) . .
O17 W9 O29 85.5(6) . .
O17 W9 O32 158.4(7) . .
O28 W9 O5 158.1(7) . .
O28 W9 O17 91.6(7) . .
O28 W9 O29 73.5(6) . .
O28 W9 O32 89.6(6) . .
O32 W9 O5 85.7(6) . .
O32 W9 O29 74.2(6) . .
O33 W9 O5 99.8(7) . .
O33 W9 O17 100.0(7) . .
O33 W9 O28 102.1(7) . .
O33 W9 O29 173.2(6) . .
O33 W9 O32 100.8(8) . .
O6 Bi1 O18 89.4(5) . .
O29 Bi1 O6 88.3(5) . .
O29 Bi1 O18 83.8(6) . .
O1W W10 O20 92.3(8) . .
O2W W10 O1W 89.4(9) . .
O2W W10 O7 94.5(8) . 2_657
O2W W10 O9 176.4(9) . .
O2W W10 O20 90.3(8) . .
O2W W10 O31 95.0(8) . 2_657
O7 W10 O1W 176.0(9) 2_657 .
O7 W10 O9 86.3(8) 2_657 .
O7 W10 O20 86.9(7) 2_657 .
O9 W10 O1W 89.8(8) . .
O9 W10 O20 86.2(7) . .
O31 W10 O1W 89.5(8) 2_657 .
O31 W10 O7 90.8(7) 2_657 2_657
O31 W10 O9 88.5(7) 2_657 .
O31 W10 O20 174.4(8) 2_657 .
O1W Mn1 O2W 92.4(9) . .
O1W Mn1 O7 174.2(9) . 2_657
O1W Mn1 O9 96.2(9) . .
O1W Mn1 O20 100.7(9) . .
O1W Mn1 O31 90.8(8) . 2_657
O2W Mn1 O7 87.8(8) . 2_657
O2W Mn1 O31 89.7(8) . 2_657
O9 Mn1 O2W 170.7(9) . .
O9 Mn1 O7 83.3(7) . 2_657
O9 Mn1 O31 86.8(7) . 2_657
O20 Mn1 O2W 91.4(8) . .
O20 Mn1 O7 85.1(6) . 2_657
O20 Mn1 O9 90.3(8) . .
O20 Mn1 O31 168.4(7) . 2_657
O31 Mn1 O7 83.4(6) 2_657 2_657
O4W Mn2 O3W 83.7(7) . .
O5W Mn2 O3W 83.7(9) . .
O5W Mn2 O4W 93.4(10) . .
O8 Mn2 O3W 167.8(7) 2_657 .
O8 Mn2 O4W 86.9(7) 2_657 .
O8 Mn2 O5W 89.2(8) 2_657 .
O8 Mn2 O23 96.2(6) 2_657 .
O8 Mn2 O26 96.0(6) 2_657 .
O23 Mn2 O3W 93.8(6) . .
O23 Mn2 O4W 174.8(8) . .
O23 Mn2 O5W 90.8(9) . .
O23 Mn2 O26 79.0(6) . .
O26 Mn2 O3W 92.7(7) . .
O26 Mn2 O4W 96.5(8) . .
O26 Mn2 O5W 169.0(8) . .
W3 Mn3 W1 65.61(9) . .
O3 Mn3 W1 37.9(4) . .
O3 Mn3 W3 38.8(5) . .
O3 Mn3 O5 73.6(6) . .
O3 Mn3 O13 75.5(6) . .
O5 Mn3 W1 38.0(4) . .
O5 Mn3 W3 86.3(5) . .
O5 Mn3 O13 84.1(6) . .
O13 Mn3 W1 87.3(4) . .
O13 Mn3 W3 39.2(4) . .
C1 Mn3 W1 137.4(9) . .
C1 Mn3 W3 138.9(9) . .
C1 Mn3 O3 173.4(10) . .
C1 Mn3 O5 100.8(10) . .
C1 Mn3 O13 100.8(10) . .
C2 Mn3 W1 135.1(10) . .
C2 Mn3 W3 84.9(10) . .
C2 Mn3 O3 98.4(11) . .
C2 Mn3 O5 171.0(11) . .
C2 Mn3 O13 90.1(11) . .
C2 Mn3 C1 87.0(13) . .
C3 Mn3 W1 86.7(11) . .
C3 Mn3 W3 133.0(11) . .
C3 Mn3 O3 96.5(12) . .
C3 Mn3 O5 94.4(12) . .
C3 Mn3 O13 172.0(12) . .
C3 Mn3 C1 87.2(14) . .
C3 Mn3 C2 90.4(15) . .
O7W Mn4 O6W 89.9(7) . .
O7W Mn4 O8W 93.5(7) . .
O7W Mn4 O9W 85.0(6) . .
O7W Mn4 O10W 172.6(7) . .
O7W Mn4 O11W 85.8(8) . .
O8W Mn4 O6W 88.0(8) . .
O9W Mn4 O6W 174.1(7) . .
O9W Mn4 O8W 89.4(7) . .
O10W Mn4 O6W 96.6(8) . .
O10W Mn4 O8W 90.2(8) . .
O10W Mn4 O9W 88.7(7) . .
O11W Mn4 O6W 90.8(8) . .
O11W Mn4 O8W 178.6(8) . .
O11W Mn4 O9W 91.8(7) . .
O11W Mn4 O10W 90.6(8) . .
W1 O2 W2 116.2(8) . .
W1 O3 W3 117.0(7) . .
W1 O3 Mn3 103.1(7) . .
W3 O3 Mn3 101.8(7) . .
W1 O4 W8 147.8(8) . .
W1 O5 W9 139.0(8) . .
W1 O5 Mn3 101.3(6) . .
W9 O5 Mn3 119.3(8) . .
W1 O6 W3 95.5(5) . .
W2 O6 W1 95.3(5) . .
W2 O6 W3 95.3(5) . .
Bi1 O6 W1 129.9(6) . .
Bi1 O6 W2 106.3(6) . .
Bi1 O6 W3 125.8(6) . .
W2 O7 W10 169.8(11) . 2_657
W2 O7 Mn1 168.7(10) . 2_657
W2 O8 Mn2 166.6(10) . 2_657
W2 O9 W10 174.9(11) . .
W2 O9 Mn1 171.0(11) . .
W3 O10 W2 118.1(7) . .
W3 O12 W5 149.5(9) . .
W3 O13 Mn3 99.6(6) . .
W4 O13 W3 139.9(8) . .
W4 O13 Mn3 119.9(8) . .
W4 O15 W5 117.9(8) . .
W4 O16 W6 118.6(7) . .
W4 O17 W9 157.9(10) . .
W5 O18 W4 93.5(5) . .
W6 O18 W4 95.9(6) . .
W6 O18 W5 94.0(5) . .
Bi1 O18 W4 140.6(7) . .
Bi1 O18 W5 111.5(7) . .
Bi1 O18 W6 111.5(6) . .
W5 O20 W10 139.3(8) . .
W5 O20 Mn1 134.3(8) . .
W5 O21 W6 114.1(7) . .
W6 O23 Mn2 138.6(9) . .
W7 O24 W6 145.1(10) . .
W7 O26 Mn2 138.6(8) . .
W8 O27 W7 114.7(7) . .
W9 O28 W7 117.5(8) . .
W7 O29 W8 95.0(5) . .
W7 O29 W9 95.9(5) . .
W8 O29 W9 92.5(5) . .
Bi1 O29 W7 112.5(6) . .
Bi1 O29 W8 111.0(6) . .
Bi1 O29 W9 140.3(6) . .
W8 O31 W10 134.0(9) . 2_657
W8 O31 Mn1 136.3(9) . 2_657
W8 O32 W9 118.0(8) . .
O34 C1 Mn3 174(3) . .
O35 C2 Mn3 174(3) . .
O36 C3 Mn3 176(3) . .
H4A C4 H4B 109.5 . .
H4A C4 H4C 109.5 . .
H4B C4 H4C 109.5 . .
N1 C4 H4A 109.5 . .
N1 C4 H4B 109.5 . .
N1 C4 H4C 109.5 . .
H5A C5 H5B 109.5 . .
H5A C5 H5C 109.5 . .
H5B C5 H5C 109.5 . .
N1 C5 H5A 109.5 . .
N1 C5 H5B 109.5 . .
N1 C5 H5C 109.5 . .
H6A C6 H6B 109.5 . .
H6A C6 H6C 109.5 . .
H6B C6 H6C 109.5 . .
N1 C6 H6A 109.5 . .
N1 C6 H6B 109.5 . .
N1 C6 H6C 109.5 . .
H7A C7 H7B 109.5 . .
H7A C7 H7C 109.5 . .
H7B C7 H7C 109.5 . .
N1 C7 H7A 109.5 . .
N1 C7 H7B 109.5 . .
N1 C7 H7C 109.5 . .
C4 N1 C5 109.8(11) . .
C4 N1 C6 109.6(10) . .
C4 N1 C7 109.4(10) . .
C5 N1 C6 108.8(10) . .
C5 N1 C7 109.7(10) . .
C7 N1 C6 109.4(10) . .

loop_
_geom_bond_atom_site_label_1
_geom_bond_atom_site_label_2
_geom_bond_distance
_geom_bond_site_symmetry_2
W1 Mn3 3.141(4) .
W1 O1 1.720(15) .
W1 O2 1.859(17) .
W1 O3 1.982(16) .
W1 O4 1.842(14) .
W1 O5 1.972(15) .
W1 O6 2.271(14) .
W2 O2 2.077(16) .
W2 O6 2.252(14) .
W2 O7 1.785(16) .
W2 O8 1.743(16) .
W2 O9 1.799(17) .
W2 O10 2.080(14) .
W3 Mn3 3.132(4) .
W3 O3 2.005(16) .
W3 O6 2.322(14) .
W3 O10 1.858(15) .
W3 O11 1.714(15) .
W3 O12 1.818(14) .
W3 O13 2.007(15) .
W4 O13 1.966(14) .
W4 O14 1.685(18) .
W4 O15 1.905(17) .
W4 O16 1.878(16) .
W4 O17 1.889(16) .
W4 O18 2.280(16) .
W5 O12 1.999(14) .
W5 O15 1.958(18) .
W5 O18 2.262(15) .
W5 O19 1.699(16) .
W5 O20 1.792(14) .
W5 O21 1.920(14) .
W6 O16 2.011(16) .
W6 O18 2.226(13) .
W6 O21 1.992(15) .
W6 O22 1.754(15) .
W6 O23 1.775(17) .
W6 O24 1.919(15) .
W7 O24 1.880(15) .
W7 O25 1.725(15) .
W7 O26 1.749(16) .
W7 O27 1.986(15) .
W7 O28 2.025(18) .
W7 O29 2.205(13) .
W8 O4 1.995(14) .
W8 O27 1.918(15) .
W8 O29 2.253(13) .
W8 O30 1.688(17) .
W8 O31 1.807(17) .
W8 O32 1.913(18) .
W9 O5 2.005(14) .
W9 O17 1.911(16) .
W9 O28 1.883(16) .
W9 O29 2.293(14) .
W9 O32 1.919(15) .
W9 O33 1.682(18) .
Bi1 O6 2.122(13) .
Bi1 O18 2.130(15) .
Bi1 O29 2.116(14) .
W10 O1W 2.12(2) .
W10 O2W 2.01(2) .
W10 O7 2.050(18) 2_657
W10 O9 2.114(19) .
W10 O20 2.159(17) .
W10 O31 2.046(19) 2_657
Mn1 O1W 1.96(2) .
Mn1 O2W 2.07(2) .
Mn1 O7 2.222(18) 2_657
Mn1 O9 2.061(19) .
Mn1 O20 2.058(17) .
Mn1 O31 2.163(19) 2_657
Mn2 O3W 2.226(17) .
Mn2 O4W 2.202(19) .
Mn2 O5W 2.18(2) .
Mn2 O8 2.125(17) 2_657
Mn2 O23 2.141(16) .
Mn2 O26 2.147(17) .
Mn3 O3 2.030(16) .
Mn3 O5 2.089(15) .
Mn3 O13 2.091(16) .
Mn3 C1 1.80(3) .
Mn3 C2 1.74(3) .
Mn3 C3 1.73(3) .
Mn4 O6W 2.196(18) .
Mn4 O7W 2.151(18) .
Mn4 O8W 2.191(18) .
Mn4 O9W 2.187(16) .
Mn4 O10W 2.183(17) .
Mn4 O11W 2.17(2) .
O7 W10 2.050(18) 2_657
O7 Mn1 2.222(18) 2_657
O8 Mn2 2.125(17) 2_657
O31 W10 2.046(19) 2_657
O31 Mn1 2.163(19) 2_657
O34 C1 1.13(3) .
O35 C2 1.17(3) .
O36 C3 1.12(4) .
C4 H4A 0.9600 .
C4 H4B 0.9600 .
C4 H4C 0.9600 .
C4 N1 1.466(10) .
C5 H5A 0.9600 .
C5 H5B 0.9600 .
C5 H5C 0.9600 .
C5 N1 1.467(10) .
C6 H6A 0.9600 .
C6 H6B 0.9600 .
C6 H6C 0.9600 .
C6 N1 1.470(10) .
C7 H7A 0.9600 .
C7 H7B 0.9600 .
C7 H7C 0.9600 .
C7 N1 1.467(10) .
